data_7233629
loop_
_publ_author_name
'Wiedemann, Dennis'
'Suard, Emmanuelle'
'Lerch, Martin'

_publ_section_title
;
 Structural complexities and sodium-ion diffusion in the intercalates
 NaxTiS2: move it, change it, re-diffract it
;
_journal_issue 48
_journal_name_full 'RSC Advances'
_journal_page_first 27780
_journal_paper_doi 10.1039/C9RA05690D
_journal_volume 9
_journal_year 2019
_chemical_compound_source synthetic
_chemical_formula_iupac 'Na0.5 Ti S2'
_chemical_formula_sum 'Na0.5 S2 Ti'
_chemical_formula_weight 123.5
_chemical_name_systematic
;
sodium titanium disulfide, sodium deficient
;
_space_group_IT_number 166
_space_group_name_Hall '-R 3 2"'
_space_group_name_H-M_alt 'R -3 m :H'
_symmetry_cell_setting trigonal
_symmetry_Int_Tables_number 166
_symmetry_space_group_name_Hall '-R 3 2"'
_symmetry_space_group_name_H-M 'R -3 m :H'
_audit_update_record
;
2019-07-22 deposited with the CCDC.    2019-08-26 downloaded from the CCDC.
;
_cell_angle_alpha 90
_cell_angle_beta 90
_cell_angle_gamma 120
_cell_formula_units_Z 3
_cell_length_a 3.43273(9)
_cell_length_b 3.43273(9)
_cell_length_c 21.0014(9)
_cell_measurement_temperature 293.15
_cell_volume 214.318(12)
_computing_cell_refinement 'JANA2006 (Pet\<r\'i\<cek et al., 2014)'
_computing_data_collection 'X'Pert Data Collector (PANalytical, 2008)'
_computing_data_reduction 'X'Pert Data Collector (PANalytical, 2008)'
_computing_molecular_graphics 'Diamond 4.5 (Brandenbrug, 2019)'
_computing_publication_material 'JANA2006 (Pet\<r\'i\<cek et al., 2014)'
_computing_structure_refinement 'JANA2006 (Pet\<r\'i\<cek et al., 2014)'
_diffrn_ambient_temperature 293.15
_diffrn_detector 'solid-state RTMS detector'
_diffrn_detector_type 'PANalytical PIXcel'
_diffrn_measurement_device '\q-\q geometry diffractometer'
_diffrn_measurement_device_type 'PANalytical X'Pert Pro'
_diffrn_measurement_method 'profile data from \q/2\q scans'
_diffrn_radiation_monochromator 'Ni filter'
_diffrn_radiation_probe x-ray
_diffrn_radiation_type 'Cu K\a'
_diffrn_source 'sealed X-ray tube'
_diffrn_source_current 40
_diffrn_source_take-off_angle 6.0
_diffrn_source_target Cu
_diffrn_source_type 'Philips PW3373-10'
_diffrn_source_voltage 40
_exptl_absorpt_coefficient_mu 36.969
_exptl_absorpt_correction_type refdelf
_exptl_absorpt_process_details
;
roughness correction according to Pitschke et al. (1993) in two-parameter
 formulation (Sidey, 2004) as implemented in JANA2006: p = 0.32(8),
 q = 0.093415
;
_exptl_crystal_density_diffrn 2.8705
_exptl_crystal_density_method 'not measured'
_exptl_crystal_F_000 178.5
_pd_calc_method 'Rietveld refinement'
_pd_char_colour grey-black
_pd_instr_cons_illum_flag no
_pd_instr_dist_spec/detc 240.00
_pd_instr_dist_src/spec 240.00
_pd_instr_divg_eq_spec/detc 0.5
_pd_instr_divg_eq_src/spec 0.5
_pd_instr_geometry Bragg-Brentano
_pd_instr_monochr_post_spec 'Ni filter'
_pd_instr_monochr_pre_spec none
_pd_instr_slit_ax_src/spec 6.60
_pd_instr_slit_eq_src/spec 1.52
_pd_instr_soller_eq_spec/detc 2.29
_pd_instr_soller_eq_src/spec 2.29
_pd_instr_source_size_ax 12.0
_pd_instr_source_size_eq 0.4
_pd_meas_2theta_range_inc 0.026
_pd_meas_2theta_range_max 79.985
_pd_meas_2theta_range_min 5.013
_pd_meas_number_of_points 2856
_pd_meas_scan_method step
_pd_proc_2theta_range_inc 0.026
_pd_proc_2theta_range_max 79.985
_pd_proc_2theta_range_min 6.011
_pd_proc_ls_background_function
;
manual background (visual estimation, unrefined) interpolated by 15 Legendre
 polynomials [1st: 2(3), 2nd: -16(7), 3rd: 7(8), 4th: 2(9), 5th: -11(10),
 6th: 10(12), 7th: -9(13), 8th: 16(13), 9th: -23(14), 10th: 13(15),
 11th: -23(16), 12th: 14(16), 13th: 22(17), 14th: -57(16), 15th: 56(13)]
;
_pd_proc_ls_pref_orient_corr none
_pd_proc_ls_profile_function
;
pseudo-Voigt profile according to Thompson, Cox & Hastings (1987):
 G~U~ = 96(4), G~V~ = -40.21104, G~W~ = 23.3(7), L~X~ = 5.26(13), L~Y~ = 0;
asymmetry correction according to B\'erar & Baldinozzi (1993):
 P~1~ = -0.431(6), P~2~ = 1.356807, P~3~ = -0.046862, P~4~ = 0.205(2) 
;
_pd_proc_ls_prof_R_factor 0.0363
_pd_proc_ls_prof_wR_expected 0.0186
_pd_proc_ls_prof_wR_factor 0.0621
_pd_proc_wavelength 1.54187
_pd_spec_mounting 'drifted powder on off-cut Si'
_pd_spec_mount_mode reflection
_pd_spec_size_axial 10
_pd_spec_size_thick 0.2
_refine_diff_density_max 0.35
_refine_diff_density_min -0.49
_refine_ls_extinction_method none
_refine_ls_goodness_of_fit_all 3.35
_refine_ls_matrix_type fullcycle
_refine_ls_number_constraints 0
_refine_ls_number_parameters 29
_refine_ls_number_restraints 0
_refine_ls_R_factor_all 0.0428
_refine_ls_R_factor_gt 0.0405
_refine_ls_R_I_factor 0.0660
_refine_ls_shift/su_max 0.0078
_refine_ls_shift/su_mean 0.0009
_refine_ls_structure_factor_coef Inet
_refine_ls_weighting_details w=1/[\s^2^(I)+(0.01*I)^2^]
_refine_ls_weighting_scheme sigma
_refine_ls_wR_factor_all 0.0505
_refine_ls_wR_factor_gt 0.0504
_reflns_number_gt 24
_reflns_number_total 28
_reflns_threshold_expression I>3\s(I)
_cod_data_source_file c9ra05690d2.cif
_cod_data_source_block xrd-rt
_cod_original_cell_volume 214.318(17)
_cod_original_sg_symbol_H-M 'R -3 m'
_cod_database_code 7233629

loop_
_space_group_symop_id
_space_group_symop_operation_xyz
1 x,y,z
2 -y,x-y,z
3 -x+y,-x,z
4 y,x,-z
5 x-y,-y,-z
6 -x,-x+y,-z
7 -x,-y,-z
8 y,-x+y,-z
9 x-y,x,-z
10 -y,-x,z
11 -x+y,y,z
12 x,x-y,z
13 x+2/3,y+1/3,z+1/3
14 -y+2/3,x-y+1/3,z+1/3
15 -x+y+2/3,-x+1/3,z+1/3
16 y+2/3,x+1/3,-z+1/3
17 x-y+2/3,-y+1/3,-z+1/3
18 -x+2/3,-x+y+1/3,-z+1/3
19 -x+2/3,-y+1/3,-z+1/3
20 y+2/3,-x+y+1/3,-z+1/3
21 x-y+2/3,x+1/3,-z+1/3
22 -y+2/3,-x+1/3,z+1/3
23 -x+y+2/3,y+1/3,z+1/3
24 x+2/3,x-y+1/3,z+1/3
25 x+1/3,y+2/3,z+2/3
26 -y+1/3,x-y+2/3,z+2/3
27 -x+y+1/3,-x+2/3,z+2/3
28 y+1/3,x+2/3,-z+2/3
29 x-y+1/3,-y+2/3,-z+2/3
30 -x+1/3,-x+y+2/3,-z+2/3
31 -x+1/3,-y+2/3,-z+2/3
32 y+1/3,-x+y+2/3,-z+2/3
33 x-y+1/3,x+2/3,-z+2/3
34 -y+1/3,-x+2/3,z+2/3
35 -x+y+1/3,y+2/3,z+2/3
36 x+1/3,x-y+2/3,z+2/3

loop_
_atom_site_label
_atom_site_type_symbol
_atom_site_fract_x
_atom_site_fract_y
_atom_site_fract_z
_atom_site_adp_type
_atom_site_U_iso_or_equiv
_atom_site_site_symmetry_multiplicity
_atom_site_occupancy
_atom_site_calc_flag
Ti1 Ti 0 0 0 Uiso 0.0158(11) 3 1 d
Na1 Na 0 0 0.166667 Uiso 0.035(6) 6 0.25 d
S1 S 0 0 0.40126(10) Uiso 0.0096(11) 6 1 d

loop_
_atom_type_symbol
_atom_type_scat_dispersion_real
_atom_type_scat_dispersion_imag
_atom_type_scat_source
Na 0.1353 0.1239 'International Tables Vol C tables 4.2.6.8 and 6.1.1.1'
S 0.3331 0.5567 'International Tables Vol C tables 4.2.6.8 and 6.1.1.1'
Ti 0.2191 1.8069 'International Tables Vol C tables 4.2.6.8 and 6.1.1.1'

loop_
_diffrn_radiation_wavelength_id
_diffrn_radiation_wavelength
_diffrn_radiation_wavelength_wt
_diffrn_radiation_wavelength_determination
\a1 1.54060 0.6667 fundamental
\a2 1.54443 0.3333 fundamental

loop_
_geom_angle_atom_site_label_1
_geom_angle_atom_site_label_2
_geom_angle_atom_site_label_3
_geom_angle_site_symmetry_1
_geom_angle_site_symmetry_3
_geom_angle
S1 Ti1 S1 25_444 25_544 89.32(4)
S1 Ti1 S1 25_444 25_554 89.32(4)
S1 Ti1 S1 25_444 16_445 90.68(4)
S1 Ti1 S1 25_444 16_455 90.68(4)
S1 Ti1 S1 25_444 16_555 180
S1 Ti1 S1 25_544 25_554 89.32(4)
S1 Ti1 S1 25_544 16_445 90.68(4)
S1 Ti1 S1 25_544 16_455 180
S1 Ti1 S1 25_544 16_555 90.68(4)
S1 Ti1 S1 25_554 16_445 180
S1 Ti1 S1 25_554 16_455 90.68(4)
S1 Ti1 S1 25_554 16_555 90.68(4)
S1 Ti1 S1 16_445 16_455 89.32(4)
S1 Ti1 S1 16_445 16_555 89.32(4)
S1 Ti1 S1 16_455 16_555 89.32(4)
S1 Na1 S1 25_444 25_544 73.51(3)
S1 Na1 S1 25_444 25_554 73.51(3)
S1 Na1 S1 25_444 28_445 92.59(4)
S1 Na1 S1 25_444 28_545 139.579(16)
S1 Na1 S1 25_444 28_555 139.579(16)
S1 Na1 S1 25_544 25_554 73.51(3)
S1 Na1 S1 25_544 28_445 139.579(16)
S1 Na1 S1 25_544 28_545 92.59(4)
S1 Na1 S1 25_544 28_555 139.579(16)
S1 Na1 S1 25_554 28_445 139.579(16)
S1 Na1 S1 25_554 28_545 139.579(16)
S1 Na1 S1 25_554 28_555 92.59(4)
S1 Na1 S1 28_445 28_545 73.51(3)
S1 Na1 S1 28_445 28_555 73.51(3)
S1 Na1 S1 28_545 28_555 73.51(3)

loop_
_geom_bond_atom_site_label_1
_geom_bond_atom_site_label_2
_geom_bond_site_symmetry_2
_geom_bond_distance
Ti1 S1 25_444 2.4419(13)
Ti1 S1 25_544 2.4419(13)
Ti1 S1 25_554 2.4419(13)
Ti1 S1 16_445 2.4419(13)
Ti1 S1 16_455 2.4419(13)
Ti1 S1 16_555 2.4419(13)
Na1 S1 25_444 2.8684(16)
Na1 S1 25_544 2.8684(16)
Na1 S1 25_554 2.8684(16)
Na1 S1 28_445 2.8684(16)
Na1 S1 28_545 2.8684(16)
Na1 S1 28_555 2.8684(16)
